data_4084844
loop_
_publ_author_name
'Pardo, Pilar'
'Carmona, Daniel'
'Lamata, Pilar'
'Rodr\?\'iguez, Ricardo'
'Lahoz, Fernando J.'
'Garc\?\'ia-Ordu\~na, Pilar'
'Oro, Luis A.'

_publ_section_title
;
 Reactivity of the Chiral Metallic Br\/onsted Acid
 [(\h6-p-MeC6H4iPr)Ru(\k3P,O,O&#x2032;-POH)][SbF6]2(POH=
 (SC1,RC2)-Ph2PC(Ph)HC(OH)HCH2OMe) toward Aldimines
;
_journal_issue 23
_journal_name_full Organometallics
_journal_page_first 6927
_journal_paper_doi 10.1021/om501018r
_journal_volume 33
_journal_year 2014
_chemical_absolute_configuration rmad
_chemical_formula_moiety 'C32 H36 O2 P Ru, 2(F6 Sb), C6 H8 N'
_chemical_formula_sum 'C38 H44 F12 N O2 P Ru Sb2'
_chemical_formula_weight 1150.28
_chemical_name_systematic
;
 ?
;
_space_group_IT_number 5
_symmetry_cell_setting monoclinic
_symmetry_space_group_name_Hall 'C 2y'
_symmetry_space_group_name_H-M 'C 1 2 1'
_atom_sites_solution_hydrogens geom
_atom_sites_solution_primary direct
_atom_sites_solution_secondary difmap
_audit_creation_method SHELXL-97
_cell_angle_alpha 90.00
_cell_angle_beta 94.993(2)
_cell_angle_gamma 90.00
_cell_formula_units_Z 4
_cell_length_a 29.518(3)
_cell_length_b 10.8722(11)
_cell_length_c 12.9904(14)
_cell_measurement_reflns_used 19174
_cell_measurement_temperature 100(2)
_cell_measurement_theta_max 23.300
_cell_measurement_theta_min 2.505
_cell_volume 4153.1(7)
_computing_cell_refinement 'SAINT+ in APEX2 v. 2008.4 (Bruker AXS, 2008)'
_computing_data_collection 'SMART in APEX2 v. 2008.4 (Bruker AXS, 2008)'
_computing_data_reduction 'SAINT+ in APEX2 v. 2008.4 (Bruker AXS, 2008)'
_computing_molecular_graphics 'XP program, SHELXTL v6.12, Bruker2000'
_computing_publication_material 'XCIF program, PLATON(Spek, 1998)'
_computing_structure_refinement 'SHELXL-97 (Sheldrick, 2008)'
_computing_structure_solution 'SHELXS-97 (Sheldrick, 1997)'
_diffrn_ambient_temperature 100(2)
_diffrn_detector_area_resol_mean 8.26
_diffrn_measured_fraction_theta_full 0.990
_diffrn_measured_fraction_theta_max 0.927
_diffrn_measurement_device_type 'Bruker APEX CCD system'
_diffrn_measurement_method 'narrow \w frames'
_diffrn_radiation_monochromator graphite
_diffrn_radiation_source 'fine-focus sealed tube'
_diffrn_radiation_type MoK\a
_diffrn_radiation_wavelength 0.71073
_diffrn_reflns_av_R_equivalents 0.0482
_diffrn_reflns_av_sigmaI/netI 0.0896
_diffrn_reflns_limit_h_max 39
_diffrn_reflns_limit_h_min -38
_diffrn_reflns_limit_k_max 14
_diffrn_reflns_limit_k_min -14
_diffrn_reflns_limit_l_max 17
_diffrn_reflns_limit_l_min -16
_diffrn_reflns_number 19172
_diffrn_reflns_theta_full 27.50
_diffrn_reflns_theta_max 28.56
_diffrn_reflns_theta_min 1.38
_diffrn_standards_decay_% 0
_exptl_absorpt_coefficient_mu 1.778
_exptl_absorpt_correction_T_max 0.841
_exptl_absorpt_correction_T_min 0.682
_exptl_absorpt_correction_type multi-scan
_exptl_absorpt_process_details
; 
 SADABS: Area-Detector Absorption Correction. (1996) Bruker-AXS 
 within APEX2 package.                    
;
_exptl_crystal_colour yellow
_exptl_crystal_density_diffrn 1.840
_exptl_crystal_density_method 'not measured'
_exptl_crystal_description needle
_exptl_crystal_F_000 2256
_exptl_crystal_size_max 0.300
_exptl_crystal_size_mid 0.059
_exptl_crystal_size_min 0.035
_refine_diff_density_max 1.614
_refine_diff_density_min -1.062
_refine_diff_density_rms 0.157
_refine_ls_abs_structure_details 'Flack H D (1983), Acta Cryst. A39, 876-881'
_refine_ls_abs_structure_Flack -0.03(3)
_refine_ls_extinction_method none
_refine_ls_goodness_of_fit_ref 1.034
_refine_ls_hydrogen_treatment mixed
_refine_ls_matrix_type full
_refine_ls_number_parameters 518
_refine_ls_number_reflns 9403
_refine_ls_number_restraints 2
_refine_ls_restrained_S_all 1.034
_refine_ls_R_factor_all 0.0803
_refine_ls_R_factor_gt 0.0556
_refine_ls_shift/su_max 0.003
_refine_ls_shift/su_mean 0.000
_refine_ls_structure_factor_coef Fsqd
_refine_ls_weighting_details 'calc w=1/[\s^2^(Fo^2^)+(0.0394P)^2^+25.5146P] where P=(Fo^2^+2Fc^2^)/3'
_refine_ls_weighting_scheme calc
_refine_ls_wR_factor_gt 0.1046
_refine_ls_wR_factor_ref 0.1140
_reflns_number_gt 7270
_reflns_number_total 9403
_reflns_threshold_expression >2sigma(I)
_cod_data_source_file om501018r_si_001.cif
_cod_data_source_block cmpnd_4
_cod_depositor_comments
;
The following automatic conversions were performed:

'_symmetry_cell_setting' value 'Monoclinic' changed to 'monoclinic'
according to
/home/saulius/struct/COD-crude-data--automatic-downloads/rss-feeds/ACS/lib/dictionaries/cif_core.dic
dictionary named 'cif_core.dic' version 2.4.2 from 2011-04-26.

Automatic conversion script
Id: cif_fix_values 2935 2014-11-11 08:27:57Z andrius 

 Adding full bibliography for 4084843--4084844.cif.
;
_cod_original_sg_symbol_H-M 'C 2'
_cod_database_code 4084844

loop_
_symmetry_equiv_pos_as_xyz
'x, y, z'
'-x, y, -z'
'x+1/2, y+1/2, z'
'-x+1/2, y+1/2, -z'

loop_
_atom_site_label
_atom_site_type_symbol
_atom_site_fract_x
_atom_site_fract_y
_atom_site_fract_z
_atom_site_U_iso_or_equiv
_atom_site_adp_type
_atom_site_occupancy
_atom_site_symmetry_multiplicity
_atom_site_calc_flag
_atom_site_refinement_flags
_atom_site_disorder_assembly
_atom_site_disorder_group
Ru Ru 0.898994(19) 0.47383(5) 0.67133(5) 0.01715(14) Uani 1 1 d . . .
P1 P 0.86901(6) 0.4495(2) 0.83041(14) 0.0181(4) Uani 1 1 d . . .
O1 O 0.83970(18) 0.3783(5) 0.6309(4) 0.0212(13) Uani 1 1 d . . .
O2 O 0.84875(19) 0.6200(5) 0.6652(4) 0.0216(12) Uani 1 1 d . . .
N1 N 0.8367(2) 0.1821(6) 0.5154(6) 0.0256(16) Uani 1 1 d D . .
C1 C 0.9312(2) 0.4392(8) 0.5224(6) 0.0225(17) Uani 1 1 d . . .
C2 C 0.9443(3) 0.5542(7) 0.5596(6) 0.0216(18) Uani 1 1 d . . .
H2 H 0.9405 0.6225 0.5141 0.026 Uiso 1 1 calc R . .
C3 C 0.9632(3) 0.5750(8) 0.6627(7) 0.027(2) Uani 1 1 d . . .
H3 H 0.9700 0.6565 0.6853 0.032 Uiso 1 1 calc R . .
C4 C 0.9717(2) 0.4774(8) 0.7304(6) 0.0256(18) Uani 1 1 d . . .
C5 C 0.9576(3) 0.3581(8) 0.6962(7) 0.0244(19) Uani 1 1 d . . .
H5 H 0.9619 0.2897 0.7416 0.029 Uiso 1 1 calc R . .
C6 C 0.9377(3) 0.3415(8) 0.5958(6) 0.0218(18) Uani 1 1 d . . .
H6 H 0.9279 0.2613 0.5752 0.026 Uiso 1 1 calc R . .
C7 C 0.9069(3) 0.4153(8) 0.4163(6) 0.0241(19) Uani 1 1 d . . .
H7 H 0.8746 0.3952 0.4268 0.029 Uiso 1 1 calc R . .
C8 C 0.9268(3) 0.3041(9) 0.3635(7) 0.034(2) Uani 1 1 d . . .
H8A H 0.9592 0.3181 0.3566 0.051 Uiso 1 1 calc R . .
H8B H 0.9108 0.2927 0.2949 0.051 Uiso 1 1 calc R . .
H8C H 0.9232 0.2303 0.4053 0.051 Uiso 1 1 calc R . .
C9 C 0.9064(3) 0.5303(10) 0.3478(6) 0.035(2) Uani 1 1 d . . .
H9A H 0.8930 0.5991 0.3832 0.052 Uiso 1 1 calc R . .
H9B H 0.8884 0.5140 0.2823 0.052 Uiso 1 1 calc R . .
H9C H 0.9376 0.5513 0.3341 0.052 Uiso 1 1 calc R . .
C10 C 0.9957(3) 0.4947(9) 0.8376(6) 0.034(2) Uani 1 1 d . . .
H10A H 1.0287 0.4906 0.8337 0.051 Uiso 1 1 calc R . .
H10B H 0.9863 0.4296 0.8834 0.051 Uiso 1 1 calc R . .
H10C H 0.9876 0.5750 0.8649 0.051 Uiso 1 1 calc R . .
C11 C 0.8879(3) 0.3124(8) 0.9013(6) 0.0196(17) Uani 1 1 d . . .
C12 C 0.9144(3) 0.3174(9) 0.9933(7) 0.029(2) Uani 1 1 d . . .
H12 H 0.9212 0.3950 1.0246 0.034 Uiso 1 1 calc R . .
C13 C 0.9313(3) 0.2109(9) 1.0415(8) 0.039(3) Uani 1 1 d . . .
H13 H 0.9496 0.2148 1.1053 0.046 Uiso 1 1 calc R . .
C14 C 0.9209(3) 0.0988(8) 0.9947(7) 0.038(2) Uani 1 1 d . . .
H14 H 0.9321 0.0250 1.0268 0.046 Uiso 1 1 calc R . .
C15 C 0.8950(3) 0.0933(8) 0.9037(7) 0.030(2) Uani 1 1 d . . .
H15 H 0.8884 0.0154 0.8729 0.036 Uiso 1 1 calc R . .
C16 C 0.8780(3) 0.1973(8) 0.8549(6) 0.0238(18) Uani 1 1 d . . .
H16 H 0.8599 0.1919 0.7910 0.029 Uiso 1 1 calc R . .
C17 C 0.8771(3) 0.5736(7) 0.9222(6) 0.0191(17) Uani 1 1 d . . .
C18 C 0.8581(3) 0.5722(7) 1.0164(6) 0.0227(18) Uani 1 1 d . . .
H18 H 0.8383 0.5070 1.0316 0.027 Uiso 1 1 calc R . .
C19 C 0.8675(3) 0.6644(8) 1.0879(6) 0.029(2) Uani 1 1 d . . .
H19 H 0.8534 0.6642 1.1510 0.035 Uiso 1 1 calc R . .
C20 C 0.8974(3) 0.7567(8) 1.0676(7) 0.029(2) Uani 1 1 d . . .
H20 H 0.9044 0.8186 1.1180 0.035 Uiso 1 1 calc R . .
C21 C 0.9172(3) 0.7611(8) 0.9758(7) 0.027(2) Uani 1 1 d . . .
H21 H 0.9379 0.8250 0.9627 0.032 Uiso 1 1 calc R . .
C22 C 0.9061(3) 0.6690(7) 0.9015(6) 0.0213(17) Uani 1 1 d . . .
H22 H 0.9187 0.6722 0.8367 0.026 Uiso 1 1 calc R . .
C23 C 0.8073(2) 0.4279(7) 0.7885(5) 0.0168(16) Uani 1 1 d . . .
H23 H 0.8013 0.3391 0.8018 0.020 Uiso 1 1 calc R . .
C24 C 0.8032(2) 0.4404(8) 0.6686(5) 0.0200(16) Uani 1 1 d . . .
H24 H 0.7743 0.4001 0.6403 0.024 Uiso 1 1 calc R . .
C25 C 0.8038(3) 0.5698(7) 0.6291(6) 0.0208(17) Uani 1 1 d . . .
H25A H 0.7993 0.5710 0.5527 0.025 Uiso 1 1 calc R . .
H25B H 0.7793 0.6189 0.6568 0.025 Uiso 1 1 calc R . .
C26 C 0.8562(3) 0.7363(8) 0.6208(7) 0.032(2) Uani 1 1 d . . .
H26A H 0.8554 0.7281 0.5456 0.048 Uiso 1 1 calc R . .
H26B H 0.8859 0.7681 0.6480 0.048 Uiso 1 1 calc R . .
H26C H 0.8323 0.7935 0.6381 0.048 Uiso 1 1 calc R . .
C27 C 0.7741(2) 0.4962(7) 0.8475(5) 0.0204(18) Uani 1 1 d . . .
C28 C 0.7736(3) 0.6254(8) 0.8530(6) 0.0260(19) Uani 1 1 d . . .
H28 H 0.7962 0.6716 0.8221 0.031 Uiso 1 1 calc R . .
C29 C 0.7409(3) 0.6856(9) 0.9025(7) 0.028(2) Uani 1 1 d . . .
H29 H 0.7408 0.7730 0.9046 0.034 Uiso 1 1 calc R . .
C30 C 0.7083(3) 0.6207(9) 0.9491(7) 0.036(2) Uani 1 1 d . . .
H30 H 0.6858 0.6628 0.9835 0.044 Uiso 1 1 calc R . .
C31 C 0.7087(3) 0.4940(9) 0.9455(6) 0.035(2) Uani 1 1 d . . .
H31 H 0.6865 0.4483 0.9780 0.042 Uiso 1 1 calc R . .
C32 C 0.7413(3) 0.4336(8) 0.8944(6) 0.0243(18) Uani 1 1 d . . .
H32 H 0.7410 0.3462 0.8918 0.029 Uiso 1 1 calc R . .
C33 C 0.8157(3) 0.1857(9) 0.4204(7) 0.027(2) Uani 1 1 d . . .
H33 H 0.7964 0.2531 0.4007 0.033 Uiso 1 1 calc R . .
C34 C 0.8216(3) 0.0940(8) 0.3506(7) 0.028(2) Uani 1 1 d . . .
H34 H 0.8069 0.0990 0.2827 0.033 Uiso 1 1 calc R . .
C35 C 0.8485(2) -0.0040(8) 0.3783(6) 0.0245(19) Uani 1 1 d . . .
C36 C 0.8704(2) -0.0064(7) 0.4781(6) 0.0250(19) Uani 1 1 d . . .
H36 H 0.8902 -0.0725 0.4993 0.030 Uiso 1 1 calc R . .
C37 C 0.8633(3) 0.0869(8) 0.5445(7) 0.028(2) Uani 1 1 d . . .
H37 H 0.8775 0.0842 0.6130 0.034 Uiso 1 1 calc R . .
C38 C 0.8537(3) -0.1088(9) 0.3057(8) 0.042(2) Uani 1 1 d . . .
H38A H 0.8278 -0.1649 0.3078 0.062 Uiso 1 1 calc R . .
H38B H 0.8820 -0.1530 0.3264 0.062 Uiso 1 1 calc R . .
H38C H 0.8547 -0.0770 0.2353 0.062 Uiso 1 1 calc R . .
Sb1 Sb 0.99653(2) 0.94313(5) 0.69231(5) 0.03587(17) Uani 1 1 d . . .
Sb2 Sb 0.755835(19) 0.52892(5) 0.29218(4) 0.02650(14) Uani 1 1 d . . .
F1A F 1.0360(3) 0.8045(10) 0.7016(9) 0.071(3) Uiso 0.740(8) 1 d P A 1
F2A F 0.9553(3) 1.0676(8) 0.6796(6) 0.053(2) Uiso 0.740(8) 1 d P A 1
F3A F 0.9621(2) 0.8558(6) 0.5848(5) 0.0288(18) Uiso 0.740(8) 1 d P A 1
F4A F 1.0280(3) 1.0153(10) 0.7988(8) 0.076(3) Uiso 0.740(8) 1 d P A 1
F5A F 1.0308(3) 1.0184(9) 0.5992(7) 0.064(3) Uiso 0.740(8) 1 d P A 1
F6A F 0.9615(4) 0.8586(9) 0.7800(8) 0.064(3) Uiso 0.740(8) 1 d P A 1
F1B F 1.0360(10) 0.832(3) 0.639(2) 0.070(8) Uiso 0.260(8) 1 d P A 2
F2B F 0.9871(12) 1.070(3) 0.803(3) 0.103(12) Uiso 0.260(8) 1 d P A 2
F3B F 0.9368(13) 0.909(4) 0.710(3) 0.114(13) Uiso 0.260(8) 1 d P A 2
F4B F 1.0536(10) 1.010(3) 0.749(2) 0.075(9) Uiso 0.260(8) 1 d P A 2
F5B F 0.9815(12) 1.075(3) 0.599(3) 0.105(12) Uiso 0.260(8) 1 d P A 2
F6B F 0.9958(10) 0.844(3) 0.803(2) 0.069(9) Uiso 0.260(8) 1 d P A 2
F7 F 0.8000(2) 0.4116(6) 0.2691(5) 0.0628(19) Uani 1 1 d . . .
F8 F 0.7133(2) 0.6475(6) 0.3127(5) 0.0594(19) Uani 1 1 d . . .
F9 F 0.7118(2) 0.4338(6) 0.2181(5) 0.0628(18) Uani 1 1 d . . .
F10 F 0.8003(2) 0.6194(6) 0.3678(5) 0.0556(18) Uani 1 1 d . . .
F11 F 0.7693(2) 0.6082(6) 0.1734(4) 0.0502(16) Uani 1 1 d . . .
F12 F 0.74324(18) 0.4486(6) 0.4137(4) 0.0496(15) Uani 1 1 d . . .
H1 H 0.830(3) 0.228(7) 0.567(4) 0.03(2) Uiso 1 1 d D . .

loop_
_atom_site_aniso_label
_atom_site_aniso_U_11
_atom_site_aniso_U_22
_atom_site_aniso_U_33
_atom_site_aniso_U_23
_atom_site_aniso_U_13
_atom_site_aniso_U_12
Ru 0.0160(3) 0.0161(3) 0.0189(3) -0.0008(3) -0.0008(2) 0.0000(3)
P1 0.0193(9) 0.0165(11) 0.0177(9) -0.0012(8) -0.0023(7) -0.0003(8)
O1 0.018(3) 0.018(3) 0.028(3) -0.004(2) 0.004(2) -0.005(2)
O2 0.027(3) 0.014(3) 0.023(3) 0.004(2) 0.001(2) -0.001(2)
N1 0.027(4) 0.022(4) 0.030(4) -0.008(3) 0.009(3) 0.000(3)
C1 0.007(3) 0.037(5) 0.025(4) -0.005(4) 0.006(3) -0.004(3)
C2 0.020(4) 0.018(5) 0.027(4) -0.001(3) 0.003(3) -0.002(3)
C3 0.021(4) 0.028(5) 0.032(5) -0.004(4) 0.009(4) -0.005(4)
C4 0.012(3) 0.032(5) 0.032(4) 0.000(4) 0.002(3) 0.009(4)
C5 0.018(4) 0.023(5) 0.032(5) 0.000(4) -0.003(4) 0.013(3)
C6 0.016(4) 0.023(5) 0.027(4) -0.003(4) 0.003(3) 0.009(3)
C7 0.016(4) 0.031(5) 0.025(4) -0.004(4) 0.001(3) 0.000(3)
C8 0.041(5) 0.033(5) 0.029(5) -0.010(4) 0.008(4) -0.006(4)
C9 0.038(5) 0.041(5) 0.025(4) 0.007(5) 0.005(4) 0.000(5)
C10 0.016(4) 0.050(7) 0.036(5) 0.005(4) -0.003(3) 0.000(4)
C11 0.017(4) 0.023(5) 0.019(4) -0.003(3) 0.004(3) -0.001(3)
C12 0.030(5) 0.022(5) 0.032(5) -0.004(4) -0.008(4) 0.000(4)
C13 0.051(6) 0.024(5) 0.037(5) 0.002(4) -0.021(5) 0.004(5)
C14 0.056(6) 0.018(5) 0.036(5) 0.005(4) -0.017(5) 0.008(4)
C15 0.032(5) 0.017(5) 0.039(5) -0.001(4) -0.010(4) 0.000(4)
C16 0.029(4) 0.027(5) 0.016(4) 0.003(3) -0.001(3) 0.003(4)
C17 0.019(4) 0.022(4) 0.015(4) 0.002(3) -0.005(3) 0.004(3)
C18 0.029(4) 0.018(4) 0.020(4) -0.004(3) -0.003(3) -0.001(3)
C19 0.042(5) 0.032(5) 0.015(4) -0.004(4) 0.000(4) 0.012(4)
C20 0.038(5) 0.021(5) 0.027(5) -0.012(4) -0.009(4) -0.002(4)
C21 0.028(5) 0.023(5) 0.030(5) -0.003(4) 0.003(4) -0.004(4)
C22 0.026(4) 0.017(4) 0.021(4) -0.004(3) 0.002(3) 0.001(3)
C23 0.013(3) 0.016(4) 0.022(4) -0.005(3) 0.003(3) -0.002(3)
C24 0.017(4) 0.024(4) 0.019(4) -0.008(3) 0.003(3) -0.003(3)
C25 0.022(4) 0.027(5) 0.013(4) 0.003(3) -0.002(3) 0.008(3)
C26 0.032(5) 0.020(5) 0.042(6) 0.008(4) -0.005(4) 0.000(4)
C27 0.024(4) 0.022(5) 0.016(3) -0.003(3) 0.005(3) 0.004(3)
C28 0.019(4) 0.032(5) 0.026(4) 0.001(4) -0.004(3) 0.006(4)
C29 0.025(5) 0.034(5) 0.026(4) 0.000(4) 0.001(4) 0.014(4)
C30 0.035(5) 0.051(7) 0.022(4) -0.014(4) -0.006(4) 0.022(5)
C31 0.022(4) 0.054(7) 0.031(5) 0.006(4) 0.015(4) -0.005(4)
C32 0.026(4) 0.025(5) 0.021(4) 0.002(4) -0.005(3) -0.001(4)
C33 0.017(4) 0.032(5) 0.032(5) -0.001(4) -0.001(4) 0.000(4)
C34 0.024(4) 0.030(5) 0.029(5) 0.001(4) -0.001(4) 0.000(4)
C35 0.018(4) 0.031(5) 0.024(4) -0.003(3) -0.005(3) -0.002(3)
C36 0.015(4) 0.015(4) 0.046(5) 0.007(4) 0.009(4) 0.000(3)
C37 0.033(5) 0.024(5) 0.026(4) -0.003(4) -0.003(4) -0.008(4)
C38 0.041(6) 0.045(6) 0.040(6) -0.018(5) 0.007(5) -0.003(5)
Sb1 0.0357(3) 0.0289(4) 0.0421(4) 0.0078(3) -0.0023(3) -0.0023(3)
Sb2 0.0252(3) 0.0247(3) 0.0281(3) 0.0016(3) -0.0054(2) 0.0034(3)
F7 0.053(4) 0.050(4) 0.085(5) -0.011(4) 0.008(4) 0.023(3)
F8 0.067(4) 0.062(4) 0.053(4) 0.017(3) 0.027(3) 0.034(4)
F9 0.059(4) 0.065(5) 0.062(4) -0.015(4) -0.011(3) -0.026(4)
F10 0.045(4) 0.081(5) 0.038(3) -0.001(3) -0.008(3) -0.021(3)
F11 0.055(4) 0.060(4) 0.036(3) 0.013(3) 0.009(3) -0.003(3)
F12 0.052(3) 0.050(4) 0.044(3) 0.018(3) -0.008(3) -0.008(3)

loop_
_atom_type_symbol
_atom_type_description
_atom_type_scat_dispersion_real
_atom_type_scat_dispersion_imag
_atom_type_scat_source
C C 0.0033 0.0016 'International Tables Vol C Tables 4.2.6.8 and 6.1.1.4'
H H 0.0000 0.0000 'International Tables Vol C Tables 4.2.6.8 and 6.1.1.4'
N N 0.0061 0.0033 'International Tables Vol C Tables 4.2.6.8 and 6.1.1.4'
O O 0.0106 0.0060 'International Tables Vol C Tables 4.2.6.8 and 6.1.1.4'
F F 0.0171 0.0103 'International Tables Vol C Tables 4.2.6.8 and 6.1.1.4'
P P 0.1023 0.0942 'International Tables Vol C Tables 4.2.6.8 and 6.1.1.4'
Ru Ru -1.2594 0.8363 'International Tables Vol C Tables 4.2.6.8 and 6.1.1.4'
Sb Sb -0.5866 1.5461 'International Tables Vol C Tables 4.2.6.8 and 6.1.1.4'

loop_
_geom_angle_atom_site_label_1
_geom_angle_atom_site_label_2
_geom_angle_atom_site_label_3
_geom_angle
O1 Ru C6 91.1(3)
O1 Ru C5 113.5(3)
C6 Ru C5 38.1(3)
O1 Ru O2 78.3(2)
C6 Ru O2 150.5(3)
C5 Ru O2 167.6(3)
O1 Ru C3 162.3(3)
C6 Ru C3 79.4(3)
C5 Ru C3 67.3(3)
O2 Ru C3 102.8(3)
O1 Ru C4 150.6(3)
C6 Ru C4 68.2(3)
C5 Ru C4 38.0(3)
O2 Ru C4 129.7(3)
C3 Ru C4 36.6(3)
O1 Ru C2 125.0(3)
C6 Ru C2 65.8(3)
C5 Ru C2 78.8(3)
O2 Ru C2 97.8(2)
C3 Ru C2 37.4(3)
C4 Ru C2 66.5(3)
O1 Ru C1 96.3(2)
C6 Ru C1 37.8(3)
C5 Ru C1 68.7(3)
O2 Ru C1 115.3(3)
C3 Ru C1 67.1(3)
C4 Ru C1 80.3(3)
C2 Ru C1 35.8(3)
O1 Ru P1 77.85(16)
C6 Ru P1 126.3(2)
C5 Ru P1 99.4(2)
O2 Ru P1 78.75(15)
C3 Ru P1 119.8(2)
C4 Ru P1 97.2(2)
C2 Ru P1 156.1(2)
C1 Ru P1 163.7(2)
C17 P1 C11 105.2(3)
C17 P1 C23 110.9(3)
C11 P1 C23 107.0(4)
C17 P1 Ru 117.6(3)
C11 P1 Ru 114.8(3)
C23 P1 Ru 101.0(2)
C24 O1 Ru 109.3(4)
C26 O2 C25 111.6(6)
C26 O2 Ru 122.7(5)
C25 O2 Ru 109.6(4)
C33 N1 C37 120.0(7)
C33 N1 H1 125(6)
C37 N1 H1 113(6)
C2 C1 C6 115.0(7)
C2 C1 C7 124.5(8)
C6 C1 C7 120.2(8)
C2 C1 Ru 71.1(4)
C6 C1 Ru 66.1(4)
C7 C1 Ru 127.1(5)
C1 C2 C3 123.1(8)
C1 C2 Ru 73.1(4)
C3 C2 Ru 70.0(4)
C1 C2 H2 118.4
C3 C2 H2 118.4
Ru C2 H2 131.7
C4 C3 C2 120.7(8)
C4 C3 Ru 72.2(5)
C2 C3 Ru 72.6(5)
C4 C3 H3 119.7
C2 C3 H3 119.7
Ru C3 H3 127.6
C3 C4 C5 117.9(7)
C3 C4 C10 122.1(8)
C5 C4 C10 120.0(8)
C3 C4 Ru 71.2(5)
C5 C4 Ru 68.2(4)
C10 C4 Ru 132.9(5)
C6 C5 C4 119.9(8)
C6 C5 Ru 70.4(4)
C4 C5 Ru 73.8(4)
C6 C5 H5 120.1
C4 C5 H5 120.1
Ru C5 H5 127.8
C5 C6 C1 123.3(8)
C5 C6 Ru 71.5(5)
C1 C6 Ru 76.1(5)
C5 C6 H6 118.4
C1 C6 H6 118.4
Ru C6 H6 126.0
C1 C7 C8 111.8(7)
C1 C7 C9 111.5(7)
C8 C7 C9 111.6(7)
C1 C7 H7 107.2
C8 C7 H7 107.2
C9 C7 H7 107.2
C7 C8 H8A 109.5
C7 C8 H8B 109.5
H8A C8 H8B 109.5
C7 C8 H8C 109.5
H8A C8 H8C 109.5
H8B C8 H8C 109.5
C7 C9 H9A 109.5
C7 C9 H9B 109.5
H9A C9 H9B 109.5
C7 C9 H9C 109.5
H9A C9 H9C 109.5
H9B C9 H9C 109.5
C4 C10 H10A 109.5
C4 C10 H10B 109.5
H10A C10 H10B 109.5
C4 C10 H10C 109.5
H10A C10 H10C 109.5
H10B C10 H10C 109.5
C12 C11 C16 119.3(8)
C12 C11 P1 122.4(7)
C16 C11 P1 118.0(6)
C11 C12 C13 121.0(8)
C11 C12 H12 119.5
C13 C12 H12 119.5
C14 C13 C12 118.6(8)
C14 C13 H13 120.7
C12 C13 H13 120.7
C15 C14 C13 120.7(8)
C15 C14 H14 119.7
C13 C14 H14 119.7
C14 C15 C16 121.6(8)
C14 C15 H15 119.2
C16 C15 H15 119.2
C15 C16 C11 118.8(8)
C15 C16 H16 120.6
C11 C16 H16 120.6
C22 C17 C18 118.8(7)
C22 C17 P1 118.7(6)
C18 C17 P1 122.3(6)
C19 C18 C17 120.8(8)
C19 C18 H18 119.6
C17 C18 H18 119.6
C20 C19 C18 119.7(8)
C20 C19 H19 120.2
C18 C19 H19 120.2
C21 C20 C19 121.4(8)
C21 C20 H20 119.3
C19 C20 H20 119.3
C20 C21 C22 118.6(8)
C20 C21 H21 120.7
C22 C21 H21 120.7
C17 C22 C21 120.6(8)
C17 C22 H22 119.7
C21 C22 H22 119.7
C27 C23 C24 118.2(6)
C27 C23 P1 117.0(5)
C24 C23 P1 105.7(5)
C27 C23 H23 104.8
C24 C23 H23 104.8
P1 C23 H23 104.8
O1 C24 C25 107.6(6)
O1 C24 C23 108.2(6)
C25 C24 C23 114.9(6)
O1 C24 H24 108.6
C25 C24 H24 108.6
C23 C24 H24 108.6
O2 C25 C24 106.0(6)
O2 C25 H25A 110.5
C24 C25 H25A 110.5
O2 C25 H25B 110.5
C24 C25 H25B 110.5
H25A C25 H25B 108.7
O2 C26 H26A 109.5
O2 C26 H26B 109.5
H26A C26 H26B 109.5
O2 C26 H26C 109.5
H26A C26 H26C 109.5
H26B C26 H26C 109.5
C32 C27 C28 117.5(8)
C32 C27 C23 120.1(7)
C28 C27 C23 122.2(7)
C29 C28 C27 120.8(8)
C29 C28 H28 119.6
C27 C28 H28 119.6
C28 C29 C30 120.6(9)
C28 C29 H29 119.7
C30 C29 H29 119.7
C29 C30 C31 119.4(8)
C29 C30 H30 120.3
C31 C30 H30 120.3
C30 C31 C32 119.9(8)
C30 C31 H31 120.1
C32 C31 H31 120.1
C27 C32 C31 121.8(8)
C27 C32 H32 119.1
C31 C32 H32 119.1
N1 C33 C34 121.1(8)
N1 C33 H33 119.4
C34 C33 H33 119.4
C35 C34 C33 120.1(8)
C35 C34 H34 120.0
C33 C34 H34 120.0
C34 C35 C36 118.2(8)
C34 C35 C38 121.4(8)
C36 C35 C38 120.4(8)
C37 C36 C35 119.3(8)
C37 C36 H36 120.4
C35 C36 H36 120.4
N1 C37 C36 121.3(8)
N1 C37 H37 119.4
C36 C37 H37 119.4
C35 C38 H38A 109.5
C35 C38 H38B 109.5
H38A C38 H38B 109.5
C35 C38 H38C 109.5
H38A C38 H38C 109.5
H38B C38 H38C 109.5
F4A Sb1 F6B 71.8(10)
F4A Sb1 F2A 92.4(4)
F6B Sb1 F2A 117.8(10)
F4A Sb1 F5A 92.0(4)
F6B Sb1 F5A 147.1(10)
F2A Sb1 F5A 90.6(4)
F4A Sb1 F3B 115.6(12)
F6B Sb1 F3B 72.5(15)
F2A Sb1 F3B 61.3(13)
F5A Sb1 F3B 139.8(13)
F4A Sb1 F6A 91.3(5)
F6B Sb1 F6A 33.2(9)
F2A Sb1 F6A 91.2(4)
F5A Sb1 F6A 176.2(4)
F3B Sb1 F6A 39.3(12)
F4A Sb1 F1B 106.0(10)
F6B Sb1 F1B 87.5(14)
F2A Sb1 F1B 152.8(10)
F5A Sb1 F1B 69.3(10)
F3B Sb1 F1B 123.8(15)
F6A Sb1 F1B 107.9(10)
F4A Sb1 F5B 103.8(11)
F6B Sb1 F5B 160.4(14)
F2A Sb1 F5B 42.6(11)
F5A Sb1 F5B 49.9(11)
F3B Sb1 F5B 93.4(17)
F6A Sb1 F5B 130.9(11)
F1B Sb1 F5B 112.0(15)
F4A Sb1 F1A 91.4(5)
F6B Sb1 F1A 61.5(10)
F2A Sb1 F1A 175.6(4)
F5A Sb1 F1A 91.5(4)
F3B Sb1 F1A 114.9(13)
F6A Sb1 F1A 86.5(5)
F1B Sb1 F1A 26.6(9)
F5B Sb1 F1A 138.1(12)
F4A Sb1 F3A 175.8(4)
F6B Sb1 F3A 104.0(10)
F2A Sb1 F3A 89.7(3)
F5A Sb1 F3A 91.6(3)
F3B Sb1 F3A 62.4(12)
F6A Sb1 F3A 85.0(4)
F1B Sb1 F3A 73.3(10)
F5B Sb1 F3A 80.2(11)
F1A Sb1 F3A 86.4(4)
F4A Sb1 F4B 32.4(8)
F6B Sb1 F4B 89.6(13)
F2A Sb1 F4B 108.2(9)
F5A Sb1 F4B 64.4(9)
F3B Sb1 F4B 148.0(15)
F6A Sb1 F4B 118.2(9)
F1B Sb1 F4B 80.3(13)
F5B Sb1 F4B 96.1(14)
F1A Sb1 F4B 76.3(10)
F3A Sb1 F4B 149.5(9)
F4A Sb1 F2B 41.0(10)
F6B Sb1 F2B 80.5(13)
F2A Sb1 F2B 54.9(11)
F5A Sb1 F2B 106.2(10)
F3B Sb1 F2B 81.7(15)
F6A Sb1 F2B 77.6(10)
F1B Sb1 F2B 146.9(14)
F5B Sb1 F2B 84.1(15)
F1A Sb1 F2B 128.0(11)
F3A Sb1 F2B 139.4(11)
F4B Sb1 F2B 69.1(13)
F8 Sb2 F11 89.6(3)
F8 Sb2 F10 90.7(3)
F11 Sb2 F10 90.1(3)
F8 Sb2 F9 90.5(3)
F11 Sb2 F9 91.1(3)
F10 Sb2 F9 178.3(3)
F8 Sb2 F7 178.3(3)
F11 Sb2 F7 88.9(3)
F10 Sb2 F7 88.6(3)
F9 Sb2 F7 90.2(3)
F8 Sb2 F12 90.9(3)
F11 Sb2 F12 179.0(3)
F10 Sb2 F12 89.1(3)
F9 Sb2 F12 89.8(3)
F7 Sb2 F12 90.5(3)

loop_
_geom_bond_atom_site_label_1
_geom_bond_atom_site_label_2
_geom_bond_distance
Ru O1 2.063(5)
Ru C6 2.129(8)
Ru C5 2.142(8)
Ru O2 2.170(5)
Ru C3 2.202(8)
Ru C4 2.215(7)
Ru C2 2.236(8)
Ru C1 2.261(7)
Ru P1 2.3328(19)
P1 C17 1.802(8)
P1 C11 1.815(9)
P1 C23 1.869(7)
O1 C24 1.396(9)
O2 C26 1.415(10)
O2 C25 1.474(9)
N1 C33 1.333(11)
N1 C37 1.334(11)
N1 H1 0.88(2)
C1 C2 1.383(11)
C1 C6 1.429(12)
C1 C7 1.519(10)
C2 C3 1.423(11)
C2 H2 0.9500
C3 C4 1.387(12)
C3 H3 0.9500
C4 C5 1.421(12)
C4 C10 1.518(11)
C5 C6 1.395(11)
C5 H5 0.9500
C6 H6 0.9500
C7 C8 1.533(12)
C7 C9 1.534(12)
C7 H7 1.0000
C8 H8A 0.9800
C8 H8B 0.9800
C8 H8C 0.9800
C9 H9A 0.9800
C9 H9B 0.9800
C9 H9C 0.9800
C10 H10A 0.9800
C10 H10B 0.9800
C10 H10C 0.9800
C11 C12 1.371(11)
C11 C16 1.408(11)
C12 C13 1.389(12)
C12 H12 0.9500
C13 C14 1.384(13)
C13 H13 0.9500
C14 C15 1.352(12)
C14 H14 0.9500
C15 C16 1.370(11)
C15 H15 0.9500
C16 H16 0.9500
C17 C22 1.386(11)
C17 C18 1.390(10)
C18 C19 1.378(11)
C18 H18 0.9500
C19 C20 1.377(12)
C19 H19 0.9500
C20 C21 1.373(12)
C20 H20 0.9500
C21 C22 1.410(11)
C21 H21 0.9500
C22 H22 0.9500
C23 C27 1.493(10)
C23 C24 1.558(10)
C23 H23 1.0000
C24 C25 1.499(12)
C24 H24 1.0000
C25 H25A 0.9900
C25 H25B 0.9900
C26 H26A 0.9800
C26 H26B 0.9800
C26 H26C 0.9800
C27 C32 1.369(11)
C27 C28 1.407(12)
C28 C29 1.371(11)
C28 H28 0.9500
C29 C30 1.375(13)
C29 H29 0.9500
C30 C31 1.378(13)
C30 H30 0.9500
C31 C32 1.384(11)
C31 H31 0.9500
C32 H32 0.9500
C33 C34 1.368(12)
C33 H33 0.9500
C34 C35 1.358(11)
C34 H34 0.9500
C35 C36 1.399(11)
C35 C38 1.495(12)
C36 C37 1.360(11)
C36 H36 0.9500
C37 H37 0.9500
C38 H38A 0.9800
C38 H38B 0.9800
C38 H38C 0.9800
Sb1 F4A 1.780(10)
Sb1 F6B 1.80(3)
Sb1 F2A 1.817(8)
Sb1 F5A 1.835(9)
Sb1 F3B 1.83(4)
Sb1 F6A 1.848(10)
Sb1 F1B 1.86(3)
Sb1 F5B 1.90(4)
Sb1 F1A 1.902(11)
Sb1 F3A 1.908(6)
Sb1 F4B 1.92(3)
Sb1 F2B 2.03(4)
Sb2 F8 1.836(6)
Sb2 F11 1.840(5)
Sb2 F10 1.852(6)
Sb2 F9 1.862(6)
Sb2 F7 1.867(6)
Sb2 F12 1.870(5)

loop_
_geom_torsion_atom_site_label_1
_geom_torsion_atom_site_label_2
_geom_torsion_atom_site_label_3
_geom_torsion_atom_site_label_4
_geom_torsion
O1 Ru P1 C17 -144.2(3)
C6 Ru P1 C17 133.4(4)
C5 Ru P1 C17 103.6(4)
O2 Ru P1 C17 -63.9(3)
C3 Ru P1 C17 34.5(4)
C4 Ru P1 C17 65.2(4)
C2 Ru P1 C17 19.9(6)
C1 Ru P1 C17 145.5(7)
O1 Ru P1 C11 91.3(3)
C6 Ru P1 C11 8.9(4)
C5 Ru P1 C11 -20.9(4)
O2 Ru P1 C11 171.6(3)
C3 Ru P1 C11 -90.0(4)
C4 Ru P1 C11 -59.3(4)
C2 Ru P1 C11 -104.6(6)
C1 Ru P1 C11 20.9(7)
O1 Ru P1 C23 -23.5(3)
C6 Ru P1 C23 -105.8(4)
C5 Ru P1 C23 -135.7(3)
O2 Ru P1 C23 56.8(3)
C3 Ru P1 C23 155.2(4)
C4 Ru P1 C23 -174.1(3)
C2 Ru P1 C23 140.7(6)
C1 Ru P1 C23 -93.8(7)
C6 Ru O1 C24 -179.7(5)
C5 Ru O1 C24 148.5(5)
O2 Ru O1 C24 -27.5(5)
C3 Ru O1 C24 -122.8(9)
C4 Ru O1 C24 136.5(6)
C2 Ru O1 C24 -118.8(5)
C1 Ru O1 C24 -142.1(5)
P1 Ru O1 C24 53.4(4)
O1 Ru O2 C26 -138.1(6)
C6 Ru O2 C26 -67.0(8)
C5 Ru O2 C26 59.4(15)
C3 Ru O2 C26 23.8(6)
C4 Ru O2 C26 52.0(7)
C2 Ru O2 C26 -13.9(6)
C1 Ru O2 C26 -46.6(7)
P1 Ru O2 C26 142.1(6)
O1 Ru O2 C25 -4.3(4)
C6 Ru O2 C25 66.8(7)
C5 Ru O2 C25 -166.8(12)
C3 Ru O2 C25 157.7(5)
C4 Ru O2 C25 -174.1(4)
C2 Ru O2 C25 120.0(4)
C1 Ru O2 C25 87.2(5)
P1 Ru O2 C25 -84.1(4)
O1 Ru C1 C2 146.5(5)
C6 Ru C1 C2 -129.8(6)
C5 Ru C1 C2 -100.7(5)
O2 Ru C1 C2 66.4(5)
C3 Ru C1 C2 -27.3(5)
C4 Ru C1 C2 -63.0(5)
P1 Ru C1 C2 -145.7(6)
O1 Ru C1 C6 -83.7(5)
C5 Ru C1 C6 29.1(5)
O2 Ru C1 C6 -163.7(4)
C3 Ru C1 C6 102.5(5)
C4 Ru C1 C6 66.8(5)
C2 Ru C1 C6 129.8(6)
P1 Ru C1 C6 -15.9(9)
O1 Ru C1 C7 27.1(8)
C6 Ru C1 C7 110.8(9)
C5 Ru C1 C7 139.9(8)
O2 Ru C1 C7 -53.0(8)
C3 Ru C1 C7 -146.7(8)
C4 Ru C1 C7 177.6(8)
C2 Ru C1 C7 -119.4(10)
P1 Ru C1 C7 94.9(9)
C6 C1 C2 C3 0.5(11)
C7 C1 C2 C3 173.9(7)
Ru C1 C2 C3 51.3(7)
C6 C1 C2 Ru -50.8(6)
C7 C1 C2 Ru 122.6(7)
O1 Ru C2 C1 -42.1(5)
C6 Ru C2 C1 31.1(4)
C5 Ru C2 C1 68.9(5)
O2 Ru C2 C1 -123.2(4)
C3 Ru C2 C1 135.9(7)
C4 Ru C2 C1 106.8(5)
P1 Ru C2 C1 157.0(4)
O1 Ru C2 C3 -178.0(4)
C6 Ru C2 C3 -104.8(5)
C5 Ru C2 C3 -67.0(5)
O2 Ru C2 C3 100.8(5)
C4 Ru C2 C3 -29.2(5)
C1 Ru C2 C3 -135.9(7)
P1 Ru C2 C3 21.0(8)
C1 C2 C3 C4 3.5(12)
Ru C2 C3 C4 56.1(7)
C1 C2 C3 Ru -52.6(7)
O1 Ru C3 C4 -126.1(9)
C6 Ru C3 C4 -67.7(5)
C5 Ru C3 C4 -29.8(5)
O2 Ru C3 C4 142.4(5)
C2 Ru C3 C4 -131.4(7)
C1 Ru C3 C4 -105.2(5)
P1 Ru C3 C4 58.2(5)
O1 Ru C3 C2 5.3(12)
C6 Ru C3 C2 63.8(5)
C5 Ru C3 C2 101.7(5)
O2 Ru C3 C2 -86.1(5)
C4 Ru C3 C2 131.4(7)
C1 Ru C3 C2 26.2(5)
P1 Ru C3 C2 -170.3(4)
C2 C3 C4 C5 -4.9(11)
Ru C3 C4 C5 51.4(6)
C2 C3 C4 C10 174.3(7)
Ru C3 C4 C10 -129.4(7)
C2 C3 C4 Ru -56.3(7)
O1 Ru C4 C3 150.0(5)
C6 Ru C4 C3 101.8(5)
C5 Ru C4 C3 132.0(7)
O2 Ru C4 C3 -50.6(6)
C2 Ru C4 C3 29.8(5)
C1 Ru C4 C3 64.4(5)
P1 Ru C4 C3 -131.9(5)
O1 Ru C4 C5 18.1(8)
C6 Ru C4 C5 -30.2(5)
O2 Ru C4 C5 177.4(4)
C3 Ru C4 C5 -132.0(7)
C2 Ru C4 C5 -102.2(5)
C1 Ru C4 C5 -67.6(5)
P1 Ru C4 C5 96.1(5)
O1 Ru C4 C10 -93.2(10)
C6 Ru C4 C10 -141.5(10)
C5 Ru C4 C10 -111.3(11)
O2 Ru C4 C10 66.1(10)
C3 Ru C4 C10 116.7(11)
C2 Ru C4 C10 146.5(10)
C1 Ru C4 C10 -178.9(9)
P1 Ru C4 C10 -15.2(9)
C3 C4 C5 C6 2.5(11)
C10 C4 C5 C6 -176.7(7)
Ru C4 C5 C6 55.3(7)
C3 C4 C5 Ru -52.8(7)
C10 C4 C5 Ru 128.0(6)
O1 Ru C5 C6 58.7(6)
O2 Ru C5 C6 -140.0(12)
C3 Ru C5 C6 -102.1(6)
C4 Ru C5 C6 -130.9(8)
C2 Ru C5 C6 -64.8(5)
C1 Ru C5 C6 -28.9(5)
P1 Ru C5 C6 139.5(5)
O1 Ru C5 C4 -170.5(4)
C6 Ru C5 C4 130.9(8)
O2 Ru C5 C4 -9.2(16)
C3 Ru C5 C4 28.7(5)
C2 Ru C5 C4 66.1(5)
C1 Ru C5 C4 102.0(5)
P1 Ru C5 C4 -89.7(5)
C4 C5 C6 C1 1.6(12)
Ru C5 C6 C1 58.4(7)
C4 C5 C6 Ru -56.9(7)
C2 C1 C6 C5 -3.0(11)
C7 C1 C6 C5 -176.7(7)
Ru C1 C6 C5 -56.3(7)
C2 C1 C6 Ru 53.3(6)
C7 C1 C6 Ru -120.4(6)
O1 Ru C6 C5 -128.4(5)
O2 Ru C6 C5 163.7(5)
C3 Ru C6 C5 66.6(5)
C4 Ru C6 C5 30.1(5)
C2 Ru C6 C5 103.2(6)
C1 Ru C6 C5 132.8(7)
P1 Ru C6 C5 -52.7(6)
O1 Ru C6 C1 98.8(4)
C5 Ru C6 C1 -132.8(7)
O2 Ru C6 C1 30.9(8)
C3 Ru C6 C1 -66.2(5)
C4 Ru C6 C1 -102.7(5)
C2 Ru C6 C1 -29.5(4)
P1 Ru C6 C1 174.5(3)
C2 C1 C7 C8 136.3(8)
C6 C1 C7 C8 -50.6(9)
Ru C1 C7 C8 -132.1(7)
C2 C1 C7 C9 10.6(10)
C6 C1 C7 C9 -176.4(7)
Ru C1 C7 C9 102.1(8)
C17 P1 C11 C12 -16.8(8)
C23 P1 C11 C12 -134.8(7)
Ru P1 C11 C12 114.0(7)
C17 P1 C11 C16 168.7(6)
C23 P1 C11 C16 50.7(7)
Ru P1 C11 C16 -60.5(7)
C16 C11 C12 C13 -0.3(13)
P1 C11 C12 C13 -174.8(7)
C11 C12 C13 C14 0.0(15)
C12 C13 C14 C15 0.3(16)
C13 C14 C15 C16 -0.3(16)
C14 C15 C16 C11 -0.1(14)
C12 C11 C16 C15 0.3(12)
P1 C11 C16 C15 175.0(6)
C11 P1 C17 C22 119.7(7)
C23 P1 C17 C22 -125.0(6)
Ru P1 C17 C22 -9.5(7)
C11 P1 C17 C18 -55.2(7)
C23 P1 C17 C18 60.2(7)
Ru P1 C17 C18 175.6(5)
C22 C17 C18 C19 0.5(12)
P1 C17 C18 C19 175.4(6)
C17 C18 C19 C20 -2.3(12)
C18 C19 C20 C21 1.9(13)
C19 C20 C21 C22 0.3(13)
C18 C17 C22 C21 1.7(12)
P1 C17 C22 C21 -173.3(6)
C20 C21 C22 C17 -2.1(13)
C17 P1 C23 C27 -10.5(7)
C11 P1 C23 C27 103.7(6)
Ru P1 C23 C27 -135.9(5)
C17 P1 C23 C24 123.4(5)
C11 P1 C23 C24 -122.4(5)
Ru P1 C23 C24 -2.0(5)
Ru O1 C24 C25 54.7(6)
Ru O1 C24 C23 -70.1(6)
C27 C23 C24 O1 174.9(6)
P1 C23 C24 O1 41.6(7)
C27 C23 C24 C25 54.6(9)
P1 C23 C24 C25 -78.7(7)
C26 O2 C25 C24 171.7(6)
Ru O2 C25 C24 32.5(6)
O1 C24 C25 O2 -57.4(7)
C23 C24 C25 O2 63.3(8)
C24 C23 C27 C32 109.5(8)
P1 C23 C27 C32 -122.4(7)
C24 C23 C27 C28 -67.3(10)
P1 C23 C27 C28 60.8(9)
C32 C27 C28 C29 -0.9(12)
C23 C27 C28 C29 176.0(7)
C27 C28 C29 C30 0.9(13)
C28 C29 C30 C31 -0.2(13)
C29 C30 C31 C32 -0.6(14)
C28 C27 C32 C31 0.1(11)
C23 C27 C32 C31 -176.8(7)
C30 C31 C32 C27 0.6(13)
C37 N1 C33 C34 -1.2(13)
N1 C33 C34 C35 1.3(13)
C33 C34 C35 C36 -1.6(12)
C33 C34 C35 C38 176.8(8)
C34 C35 C36 C37 1.8(11)
C38 C35 C36 C37 -176.6(8)
C33 N1 C37 C36 1.5(12)
C35 C36 C37 N1 -1.8(12)
